data_4065492
loop_
_publ_author_name
'Grubba, Rafa\/l'
'Baranowska, Katarzyna'
'Gudat, Dietrich'
'Pikies, Jerzy'

_publ_section_title
;
 Reactions of Lithiated Diphosphanes R2P--P(SiMe3)Li (R =tBu,iPr,iPr2N,
 Et2N) with [Cp2WCl2]. Syntheses and Structures of the First Terminal
 Phosphanylphosphido Complexes of Tungsten(IV)
;
_journal_issue 24
_journal_name_full Organometallics
_journal_page_first 6655
_journal_paper_doi 10.1021/om2008452
_journal_volume 30
_journal_year 2011
_chemical_compound_source 'synthesis as described'
_chemical_formula_moiety 'C20 H18 P2 W2'
_chemical_formula_sum 'C20 H18 P2 W2'
_chemical_formula_weight 687.98
_chemical_name_systematic
;
 bis[{<i>\h</i>^5^-(cyclopentadienylphosphane--<i>\k^2^</i>P)-tungsten(IV)-\
(<i>\h</i>^5^-cyclopentadienyl)]
;
_space_group_IT_number 15
_symmetry_cell_setting monoclinic
_symmetry_Int_Tables_number 15
_symmetry_space_group_name_Hall '-C 2yc'
_symmetry_space_group_name_H-M 'C 1 2/c 1'
_atom_sites_solution_hydrogens geom
_atom_sites_solution_primary direct
_atom_sites_solution_secondary difmap
_cell_angle_alpha 90
_cell_angle_beta 95.075(15)
_cell_angle_gamma 90
_cell_formula_units_Z 4
_cell_length_a 13.361(3)
_cell_length_b 7.6649(6)
_cell_length_c 16.3727(14)
_cell_measurement_reflns_used 2664
_cell_measurement_temperature 120(2)
_cell_measurement_theta_max 28.4227
_cell_measurement_theta_min 2.488
_cell_measurement_wavelength 0.71073
_cell_volume 1670.2(4)
_computing_cell_refinement
;
        CrysAlis RED (Oxford Diffraction, 2006)

;
_computing_data_collection
;
        CrysAlis CCD (Oxford Diffraction, 2006)

;
_computing_data_reduction
;
        CrysAlis RED (Oxford Diffraction, 2006)

;
_computing_molecular_graphics 'Ortep-3 for Windows (Farrugia, 1997)'
_computing_publication_material 'WinGX publication routines (Farrugia, 1999)'
_computing_structure_refinement 'SHELXL-97 (Sheldrick, 2008)'
_computing_structure_solution 'SHELXS-97 (Sheldrick, 2008)'
_diffrn_ambient_temperature 120(2)
_diffrn_detector_area_resol_mean 8.1883
_diffrn_measured_fraction_theta_full 1
_diffrn_measured_fraction_theta_max 1
_diffrn_measurement_device_type 'Goniometer KM4/Xcalibur, detector: Sapphire2 (large Be window)'
_diffrn_measurement_method '\w scans'
_diffrn_orient_matrix_UB_11 0.0353608538
_diffrn_orient_matrix_UB_12 0.0149730557
_diffrn_orient_matrix_UB_13 0.0342595682
_diffrn_orient_matrix_UB_21 -0.0399298681
_diffrn_orient_matrix_UB_22 0.0187187454
_diffrn_orient_matrix_UB_23 0.0246239606
_diffrn_orient_matrix_UB_31 -0.0024972259
_diffrn_orient_matrix_UB_32 -0.0893547018
_diffrn_orient_matrix_UB_33 0.0108832214
_diffrn_radiation_monochromator graphite
_diffrn_radiation_probe x-ray
_diffrn_radiation_type MoK\a
_diffrn_radiation_wavelength 0.71073
_diffrn_reflns_av_R_equivalents 0.0197
_diffrn_reflns_av_unetI/netI 0.0226
_diffrn_reflns_limit_h_max 16
_diffrn_reflns_limit_h_min -15
_diffrn_reflns_limit_k_max 9
_diffrn_reflns_limit_k_min -8
_diffrn_reflns_limit_l_max 10
_diffrn_reflns_limit_l_min -19
_diffrn_reflns_number 3038
_diffrn_reflns_theta_full 25.49
_diffrn_reflns_theta_max 25.49
_diffrn_reflns_theta_min 2.5
_exptl_absorpt_coefficient_mu 13.953
_exptl_absorpt_correction_T_max 0.668
_exptl_absorpt_correction_T_min 0.351
_exptl_absorpt_correction_type analytical
_exptl_absorpt_process_details
;
        CrysAlis RED, Oxford Diffraction Ltd.,
        Version 1.171.33.31 (release 08-01-2009 CrysAlis171 .NET)
        (compiled Jan  8 2009,16:24:04)
        Empirical absorption correction using spherical harmonics,
 implemented in SCALE3 ABSPACK scaling algorithm.
;
_exptl_crystal_colour red
_exptl_crystal_density_diffrn 2.736
_exptl_crystal_density_method 'not measured'
_exptl_crystal_description prism
_exptl_crystal_F_000 1264
_exptl_crystal_size_max 0.1136
_exptl_crystal_size_mid 0.1099
_exptl_crystal_size_min 0.0429
_refine_diff_density_max 6.402
_refine_diff_density_min -1.809
_refine_diff_density_rms 0.474
_refine_ls_extinction_method none
_refine_ls_goodness_of_fit_ref 1.089
_refine_ls_hydrogen_treatment constr
_refine_ls_matrix_type full
_refine_ls_number_parameters 109
_refine_ls_number_reflns 1560
_refine_ls_number_restraints 0
_refine_ls_restrained_S_all 1.089
_refine_ls_R_factor_all 0.0544
_refine_ls_R_factor_gt 0.0479
_refine_ls_shift/su_max 0.002
_refine_ls_shift/su_mean 0
_refine_ls_structure_factor_coef Fsqd
_refine_ls_weighting_details 'calc w=1/[\s^2^(Fo^2^)+(0.0993P)^2^+0.0000P] where P=(Fo^2^+2Fc^2^)/3'
_refine_ls_weighting_scheme calc
_refine_ls_wR_factor_gt 0.1253
_refine_ls_wR_factor_ref 0.1283
_reflns_number_gt 1330
_reflns_number_total 1560
_reflns_threshold_expression >2\s(I)
_cod_data_source_file om2008452_si_002.cif
_cod_data_source_block III
_cod_database_code 4065492

loop_
_symmetry_equiv_pos_as_xyz
'x, y, z'
'-x, y, -z+1/2'
'x+1/2, y+1/2, z'
'-x+1/2, y+1/2, -z+1/2'
'-x, -y, -z'
'x, -y, z-1/2'
'-x+1/2, -y+1/2, -z'
'x+1/2, -y+1/2, z-1/2'

loop_
_atom_site_label
_atom_site_type_symbol
_atom_site_fract_x
_atom_site_fract_y
_atom_site_fract_z
_atom_site_U_iso_or_equiv
_atom_site_adp_type
_atom_site_occupancy
_atom_site_symmetry_multiplicity
_atom_site_calc_flag
_atom_site_refinement_flags
C1 C 0.9765(7) 0.2618(14) 0.0506(6) 0.021(2) Uani 1 1 d .
C2 C 1.0573(8) 0.2934(13) 0.0027(7) 0.024(2) Uani 1 1 d .
H2 H 1.0556 0.2755 -0.0548 0.028 Uiso 1 1 calc R
C3 C 1.1415(8) 0.3560(13) 0.0532(7) 0.023(2) Uani 1 1 d .
H3 H 1.206 0.3835 0.0365 0.028 Uiso 1 1 calc R
C4 C 1.1095(9) 0.3696(15) 0.1349(8) 0.028(3) Uani 1 1 d .
H4 H 1.1493 0.4111 0.1818 0.034 Uiso 1 1 calc R
C5 C 1.0076(8) 0.3099(13) 0.1332(7) 0.021(2) Uani 1 1 d .
H5 H 0.9681 0.3036 0.1786 0.025 Uiso 1 1 calc R
C6 C 1.2123(9) 0.0508(14) 0.2048(8) 0.026(3) Uani 1 1 d .
H6 H 1.2421 0.1493 0.2326 0.031 Uiso 1 1 calc R
C7 C 1.2469(10) -0.0309(18) 0.1347(9) 0.041(3) Uani 1 1 d .
H7 H 1.3016 0.0059 0.1055 0.05 Uiso 1 1 calc R
C8 C 1.1841(8) -0.1782(14) 0.1165(7) 0.026(2) Uani 1 1 d .
H8 H 1.1916 -0.262 0.0747 0.031 Uiso 1 1 calc R
C9 C 1.1088(8) -0.1777(13) 0.1714(7) 0.021(2) Uani 1 1 d .
H9 H 1.055 -0.2588 0.1711 0.025 Uiso 1 1 calc R
C10 C 1.1254(8) -0.0402(15) 0.2263(7) 0.023(2) Uani 1 1 d .
H10 H 1.086 -0.012 0.27 0.027 Uiso 1 1 calc R
P1 P 0.9100(2) 0.0506(4) 0.0469(2) 0.0292(7) Uani 1 1 d .
W1 W 1.09642(3) 0.08345(5) 0.09751(2) 0.0151(2) Uani 1 1 d .

loop_
_atom_site_aniso_label
_atom_site_aniso_U_11
_atom_site_aniso_U_22
_atom_site_aniso_U_33
_atom_site_aniso_U_23
_atom_site_aniso_U_13
_atom_site_aniso_U_12
C1 0.011(4) 0.027(5) 0.024(5) 0.009(5) 0.001(4) 0.005(4)
C2 0.027(5) 0.013(5) 0.029(6) 0.007(5) -0.002(5) 0.004(4)
C3 0.025(6) 0.015(5) 0.029(6) 0.006(5) -0.003(5) 0.008(4)
C4 0.030(6) 0.017(5) 0.036(7) -0.002(5) -0.009(5) 0.010(5)
C5 0.018(5) 0.021(5) 0.023(6) -0.006(4) -0.002(4) 0.005(4)
C6 0.026(6) 0.022(5) 0.027(6) 0.005(5) -0.020(5) 0.003(5)
C7 0.037(7) 0.044(8) 0.044(8) 0.020(7) 0.006(6) 0.028(6)
C8 0.030(6) 0.023(6) 0.023(6) 0.004(5) -0.006(5) 0.017(5)
C9 0.020(5) 0.017(5) 0.023(6) 0.010(5) -0.008(4) 0.001(4)
C10 0.025(6) 0.027(6) 0.015(5) -0.002(5) -0.004(4) 0.008(5)
P1 0.0267(16) 0.0340(16) 0.0270(17) -0.0019(14) 0.0041(13) -0.0003(13)
W1 0.0149(3) 0.0142(3) 0.0157(3) 0.00013(16) -0.00164(19) 0.00156(13)

loop_
_atom_type_symbol
_atom_type_description
_atom_type_scat_dispersion_real
_atom_type_scat_dispersion_imag
_atom_type_scat_source
C C 0.0033 0.0016 'International Tables Vol C Tables 4.2.6.8 and 6.1.1.4'
H H 0 0 'International Tables Vol C Tables 4.2.6.8 and 6.1.1.4'
P P 0.1023 0.0942 'International Tables Vol C Tables 4.2.6.8 and 6.1.1.4'
W W -0.849 6.8722 'International Tables Vol C Tables 4.2.6.8 and 6.1.1.4'

loop_
_geom_angle_atom_site_label_1
_geom_angle_atom_site_label_2
_geom_angle_atom_site_label_3
_geom_angle
_geom_angle_site_symmetry_3
C2 C1 C5 108.0(9) .
C2 C1 P1 121.5(8) .
C5 C1 P1 110.9(7) .
C2 C1 W1 74.4(6) .
C5 C1 W1 71.8(6) .
P1 C1 W1 78.4(4) .
C1 C2 C3 110.0(10) .
C1 C2 W1 68.8(6) .
C3 C2 W1 73.7(6) .
C1 C2 H2 125 .
C3 C2 H2 125 .
W1 C2 H2 124.1 .
C2 C3 C4 106.2(10) .
C2 C3 W1 70.2(6) .
C4 C3 W1 70.6(6) .
C2 C3 H3 126.9 .
C4 C3 H3 126.9 .
W1 C3 H3 124 .
C5 C4 C3 108.5(11) .
C5 C4 W1 68.8(6) .
C3 C4 W1 72.8(6) .
C5 C4 H4 125.7 .
C3 C4 H4 125.7 .
W1 C4 H4 124.3 .
C1 C5 C4 107.2(9) .
C1 C5 W1 70.4(5) .
C4 C5 W1 74.0(6) .
C1 C5 H5 126.4 .
C4 C5 H5 126.4 .
W1 C5 H5 121 .
C7 C6 C10 108.3(10) .
C7 C6 W1 70.7(7) .
C10 C6 W1 74.2(6) .
C7 C6 H6 125.8 .
C10 C6 H6 125.8 .
W1 C6 H6 121 .
C6 C7 C8 107.0(11) .
C6 C7 W1 72.4(6) .
C8 C7 W1 75.7(7) .
C6 C7 H7 126.5 .
C8 C7 H7 126.5 .
W1 C7 H7 117.5 .
C9 C8 C7 107.8(10) .
C9 C8 W1 72.7(5) .
C7 C8 W1 68.0(6) .
C9 C8 H8 126.1 .
C7 C8 H8 126.1 .
W1 C8 H8 124.7 .
C10 C9 C8 109.5(10) .
C10 C9 W1 71.6(6) .
C8 C9 W1 72.1(6) .
C10 C9 H9 125.3 .
C8 C9 H9 125.3 .
W1 C9 H9 122.6 .
C9 C10 C6 107.4(10) .
C9 C10 W1 73.6(6) .
C6 C10 W1 69.4(6) .
C9 C10 H10 126.3 .
C6 C10 H10 126.3 .
W1 C10 H10 122.3 .
C1 P1 W1 56.8(3) .
C1 P1 W1 110.9(4) 5_755
W1 P1 W1 106.74(12) 5_755
C1 W1 C5 37.8(4) .
C1 W1 C7 162.7(5) .
C5 W1 C7 136.8(5) .
C1 W1 C6 140.7(4) .
C5 W1 C6 103.3(4) .
C7 W1 C6 37.0(5) .
C1 W1 C2 36.8(4) .
C5 W1 C2 61.7(4) .
C7 W1 C2 127.9(5) .
C6 W1 C2 135.6(4) .
C1 W1 C4 62.0(4) .
C5 W1 C4 37.2(4) .
C7 W1 C4 105.0(5) .
C6 W1 C4 82.3(4) .
C2 W1 C4 60.5(4) .
C1 W1 C3 61.9(4) .
C5 W1 C3 62.2(4) .
C7 W1 C3 100.8(5) .
C6 W1 C3 99.5(4) .
C2 W1 C3 36.1(4) .
C4 W1 C3 36.7(4) .
C1 W1 C10 129.3(4) .
C5 W1 C10 97.5(4) .
C7 W1 C10 61.0(5) .
C6 W1 C10 36.4(4) .
C2 W1 C10 157.8(4) .
C4 W1 C10 98.5(4) .
C3 W1 C10 129.1(4) .
C1 W1 C8 157.9(4) .
C5 W1 C8 156.4(4) .
C7 W1 C8 36.3(5) .
C6 W1 C8 59.8(4) .
C2 W1 C8 141.8(4) .
C4 W1 C8 140.1(4) .
C3 W1 C8 132.7(4) .
C10 W1 C8 59.0(4) .
C1 W1 C9 137.0(3) .
C5 W1 C9 123.4(4) .
C7 W1 C9 60.1(4) .
C6 W1 C9 59.2(4) .
C2 W1 C9 164.8(4) .
C4 W1 C9 133.2(4) .
C3 W1 C9 158.3(4) .
C10 W1 C9 34.8(4) .
C8 W1 C9 35.1(4) .
C1 W1 P1 44.8(3) .
C5 W1 P1 68.5(3) .
C7 W1 P1 151.2(4) .
C6 W1 P1 145.3(3) .
C2 W1 P1 71.9(3) .
C4 W1 P1 103.3(3) .
C3 W1 P1 105.1(3) .
C10 W1 P1 109.5(3) .
C8 W1 P1 114.9(3) .
C9 W1 P1 96.0(3) .
C1 W1 P1 87.9(3) 5_755
C5 W1 P1 125.6(3) 5_755
C7 W1 P1 92.9(4) 5_755
C6 W1 P1 129.6(3) 5_755
C2 W1 P1 70.6(3) 5_755
C4 W1 P1 128.8(4) 5_755
C3 W1 P1 93.5(3) 5_755
C10 W1 P1 131.6(3) 5_755
C8 W1 P1 75.8(3) 5_755
C9 W1 P1 97.4(3) 5_755
P1 W1 P1 73.26(12) 5_755

loop_
_geom_bond_atom_site_label_1
_geom_bond_atom_site_label_2
_geom_bond_distance
_geom_bond_site_symmetry_2
C1 C2 1.410(14) .
C1 C5 1.427(15) .
C1 P1 1.845(11) .
C1 W1 2.192(9) .
C2 C3 1.419(15) .
C2 W1 2.264(10) .
C2 H2 0.95 .
C3 C4 1.444(18) .
C3 W1 2.309(11) .
C3 H3 0.95 .
C4 C5 1.435(15) .
C4 W1 2.280(12) .
C4 H4 0.95 .
C5 W1 2.211(10) .
C5 H5 0.95 .
C6 C7 1.420(19) .
C6 C10 1.426(16) .
C6 W1 2.251(11) .
C6 H6 0.95 .
C7 C8 1.423(19) .
C7 W1 2.228(12) .
C7 H7 0.95 .
C8 C9 1.409(16) .
C8 W1 2.330(10) .
C8 H8 0.95 .
C9 C10 1.390(16) .
C9 W1 2.338(10) .
C9 H9 0.95 .
C10 W1 2.313(11) .
C10 H10 0.95 .
P1 W1 2.567(3) .
P1 W1 2.573(3) 5_755
W1 P1 2.573(3) 5_755
